data_7206316
loop_
_publ_author_name
'Kara, Hulya'
'Adams, Christopher J.'
'Schwarz, Bj\"orn'
'Orpen, A. Guy'

_publ_section_title
;
 The use of [Fe(dithiooxalate)2(NO)]2&#x2212; as a tecton in crystal
 engineering
;
_journal_issue 16
_journal_name_full CrystEngComm
_journal_page_first 5082
_journal_paper_doi 10.1039/c1ce05309d
_journal_volume 13
_journal_year 2011
_chemical_formula_sum 'C14 H12 Fe N3 O6 S4'
_chemical_formula_weight 502.36
_chemical_name_systematic
;
?
;
_space_group_IT_number 2
_symmetry_cell_setting triclinic
_symmetry_space_group_name_Hall '-P 1'
_symmetry_space_group_name_H-M 'P -1'
_atom_sites_solution_hydrogens geom
_atom_sites_solution_primary direct
_atom_sites_solution_secondary difmap
_audit_creation_method SHELXL-97
_cell_angle_alpha 71.61(3)
_cell_angle_beta 68.23(3)
_cell_angle_gamma 62.68(3)
_cell_formula_units_Z 2
_cell_length_a 10.070(2)
_cell_length_b 10.547(2)
_cell_length_c 10.690(2)
_cell_measurement_reflns_used 4758
_cell_measurement_temperature 100(3)
_cell_measurement_theta_max 27.479
_cell_measurement_theta_min 2.208
_cell_volume 922.1(4)
_computing_cell_refinement 'SAINT (Bruker, 2002)'
_computing_data_collection 'SMART (Bruker, 2002)'
_computing_data_reduction 'SHELXTL (Bruker, 2002)'
_computing_molecular_graphics SHELXTL
_computing_publication_material SHELXTL
_computing_structure_refinement SHELXTL
_computing_structure_solution SHELXTL
_diffrn_ambient_temperature 100(2)
_diffrn_measured_fraction_theta_full 0.996
_diffrn_measured_fraction_theta_max 0.996
_diffrn_measurement_device_type 'Bruker SMART APEX CCD area-detector'
_diffrn_measurement_method 'phi and omega scans'
_diffrn_radiation_monochromator graphite
_diffrn_radiation_source 'fine-focus sealed tube'
_diffrn_radiation_type MoK\a
_diffrn_radiation_wavelength 0.71073
_diffrn_reflns_av_R_equivalents 0.0198
_diffrn_reflns_av_sigmaI/netI 0.0267
_diffrn_reflns_limit_h_max 13
_diffrn_reflns_limit_h_min -13
_diffrn_reflns_limit_k_max 13
_diffrn_reflns_limit_k_min -13
_diffrn_reflns_limit_l_max 13
_diffrn_reflns_limit_l_min -13
_diffrn_reflns_number 10631
_diffrn_reflns_theta_full 27.48
_diffrn_reflns_theta_max 27.48
_diffrn_reflns_theta_min 2.08
_exptl_absorpt_coefficient_mu 1.310
_exptl_absorpt_correction_T_max 0.877
_exptl_absorpt_correction_T_min 0.767
_exptl_absorpt_correction_type multi-scan
_exptl_absorpt_process_details '(SADABS; Sheldrick, 2003)'
_exptl_crystal_colour green
_exptl_crystal_density_diffrn 1.809
_exptl_crystal_density_method 'not measured'
_exptl_crystal_description block
_exptl_crystal_F_000 510
_exptl_crystal_size_max 0.2
_exptl_crystal_size_mid 0.1
_exptl_crystal_size_min 0.1
_refine_diff_density_max 0.525
_refine_diff_density_min -0.411
_refine_diff_density_rms 0.076
_refine_ls_extinction_method none
_refine_ls_goodness_of_fit_ref 0.991
_refine_ls_hydrogen_treatment mixed
_refine_ls_matrix_type full
_refine_ls_number_parameters 265
_refine_ls_number_reflns 4203
_refine_ls_number_restraints 0
_refine_ls_restrained_S_all 0.991
_refine_ls_R_factor_all 0.0335
_refine_ls_R_factor_gt 0.0280
_refine_ls_shift/su_max 0.027
_refine_ls_shift/su_mean 0.001
_refine_ls_structure_factor_coef Fsqd
_refine_ls_weighting_details 'calc w=1/[\s^2^(Fo^2^)+(0.0363P)^2^+0.6862P] where P=(Fo^2^+2Fc^2^)/3'
_refine_ls_weighting_scheme calc
_refine_ls_wR_factor_gt 0.0674
_refine_ls_wR_factor_ref 0.0701
_reflns_number_gt 3716
_reflns_number_total 4203
_reflns_threshold_expression >2sigma(I)
_cod_data_source_file c1ce05309d.txt
_cod_data_source_block 1
_cod_depositor_comments
;
The following automatic conversions were performed:

'_symmetry_cell_setting' value 'Triclinic' changed to 'triclinic'
according to /home/saulius/struct/CIF-dictionaries/cif_core.dic
dictionary named 'cif_core.dic' version 2.4.1 from 2010-06-29.

Automatic conversion script
Id: cif_fix_values 1715 2011-07-08 13:25:40Z adriana 
;
_cod_original_cell_volume 922.2(3)
_cod_original_sg_symbol_H-M P-1
_cod_database_code 7206316

loop_
_symmetry_equiv_pos_as_xyz
'x, y, z'
'-x, -y, -z'

loop_
_atom_site_label
_atom_site_type_symbol
_atom_site_fract_x
_atom_site_fract_y
_atom_site_fract_z
_atom_site_U_iso_or_equiv
_atom_site_adp_type
_atom_site_occupancy
_atom_site_symmetry_multiplicity
_atom_site_calc_flag
_atom_site_refinement_flags
_atom_site_disorder_assembly
_atom_site_disorder_group
C1 C 0.1982(2) 1.27584(19) 0.7242(2) 0.0166(4) Uani 1 1 d . . .
C2 C 0.3537(2) 1.29521(19) 0.66769(18) 0.0143(4) Uani 1 1 d . . .
C3 C 0.6580(2) 0.70821(19) 0.99512(19) 0.0147(4) Uani 1 1 d . . .
C4 C 0.5066(2) 0.68129(19) 1.04744(19) 0.0150(4) Uani 1 1 d . . .
C5 C 0.2318(2) -0.1718(2) 0.6260(2) 0.0165(4) Uani 1 1 d . . .
H5 H 0.2904 -0.1436 0.5374 0.020 Uiso 1 1 calc R . .
C6 C 0.2860(2) -0.3125(2) 0.6931(2) 0.0186(4) Uani 1 1 d . . .
H6 H 0.3832 -0.3809 0.6522 0.022 Uiso 1 1 calc R . .
C7 C 0.0669(2) -0.2594(2) 0.8799(2) 0.0186(4) Uani 1 1 d . . .
H7 H 0.0106 -0.2917 0.9678 0.022 Uiso 1 1 calc R . .
C8 C 0.0097(2) -0.1160(2) 0.8181(2) 0.0170(4) Uani 1 1 d . . .
H8 H -0.0846 -0.0488 0.8643 0.020 Uiso 1 1 calc R . .
C9 C 0.0915(2) -0.07040(19) 0.68724(19) 0.0130(3) Uani 1 1 d . . .
C10 C 0.0297(2) 0.08176(19) 0.61473(19) 0.0135(3) Uani 1 1 d . . .
C11 C 0.1258(2) 0.1363(2) 0.5003(2) 0.0196(4) Uani 1 1 d . . .
H11 H 0.2317 0.0762 0.4679 0.024 Uiso 1 1 calc R . .
C12 C 0.0668(2) 0.2776(2) 0.4343(2) 0.0211(4) Uani 1 1 d . . .
H12 H 0.1323 0.3156 0.3575 0.025 Uiso 1 1 calc R . .
C13 C -0.1794(2) 0.3127(2) 0.5868(2) 0.0214(4) Uani 1 1 d . . .
H13 H -0.2853 0.3748 0.6148 0.026 Uiso 1 1 calc R . .
C14 C -0.1251(2) 0.1728(2) 0.6577(2) 0.0187(4) Uani 1 1 d . . .
H14 H -0.1932 0.1389 0.7353 0.022 Uiso 1 1 calc R . .
Fe1 Fe 0.44564(3) 0.95918(3) 0.80829(3) 0.01241(8) Uani 1 1 d . . .
H2A H 0.233(3) -0.441(3) 0.852(2) 0.015 Uiso 1 1 d . . .
H3A H -0.123(3) 0.450(2) 0.435(2) 0.015 Uiso 1 1 d . . .
H6A H 0.327(3) 0.515(2) 0.182(2) 0.015 Uiso 1 1 d . . .
H6B H 0.158(3) 0.555(2) 0.216(2) 0.015 Uiso 1 1 d . . .
N1 N 0.50523(19) 0.87619(17) 0.67491(17) 0.0177(3) Uani 1 1 d . . .
N2 N 0.20124(19) -0.35248(17) 0.81607(17) 0.0162(3) Uani 1 1 d . . .
N3 N -0.0824(2) 0.36038(17) 0.47880(17) 0.0188(3) Uani 1 1 d . . .
O1 O 0.08375(16) 1.37973(15) 0.69490(16) 0.0241(3) Uani 1 1 d . . .
O2 O 0.35550(16) 1.41051(14) 0.59566(14) 0.0198(3) Uani 1 1 d . . .
O3 O 0.76810(15) 0.62029(14) 1.04183(14) 0.0183(3) Uani 1 1 d . . .
O4 O 0.50191(16) 0.57561(14) 1.13651(14) 0.0195(3) Uani 1 1 d . . .
O5 O 0.5666(2) 0.8002(2) 0.59422(19) 0.0421(5) Uani 1 1 d . . .
O6 O 0.2502(2) 0.47955(18) 0.2116(2) 0.0371(4) Uani 1 1 d . . .
S1 S 0.19325(5) 1.11384(5) 0.82335(5) 0.01561(10) Uani 1 1 d . . .
S2 S 0.51247(5) 1.15371(5) 0.71523(5) 0.01499(10) Uani 1 1 d . . .
S3 S 0.66153(5) 0.86309(5) 0.87960(5) 0.01660(11) Uani 1 1 d . . .
S4 S 0.35318(5) 0.80446(5) 0.98025(5) 0.01644(11) Uani 1 1 d . . .

loop_
_atom_site_aniso_label
_atom_site_aniso_U_11
_atom_site_aniso_U_22
_atom_site_aniso_U_33
_atom_site_aniso_U_23
_atom_site_aniso_U_13
_atom_site_aniso_U_12
C1 0.0192(10) 0.0129(8) 0.0172(9) -0.0003(7) -0.0073(8) -0.0054(7)
C2 0.0163(9) 0.0127(8) 0.0121(9) -0.0009(7) -0.0044(7) -0.0045(7)
C3 0.0153(9) 0.0119(8) 0.0144(9) -0.0014(7) -0.0036(7) -0.0042(7)
C4 0.0155(9) 0.0138(8) 0.0153(9) -0.0017(7) -0.0050(7) -0.0053(7)
C5 0.0171(9) 0.0156(9) 0.0149(9) 0.0001(7) -0.0032(7) -0.0073(7)
C6 0.0154(9) 0.0148(9) 0.0209(10) -0.0024(7) -0.0037(8) -0.0035(7)
C7 0.0177(9) 0.0180(9) 0.0173(10) 0.0017(7) -0.0039(8) -0.0084(8)
C8 0.0129(9) 0.0155(9) 0.0175(9) -0.0010(7) -0.0014(7) -0.0046(7)
C9 0.0124(8) 0.0128(8) 0.0151(9) -0.0003(7) -0.0051(7) -0.0064(7)
C10 0.0152(9) 0.0124(8) 0.0149(9) -0.0006(7) -0.0067(7) -0.0061(7)
C11 0.0168(9) 0.0139(9) 0.0221(10) -0.0003(7) -0.0026(8) -0.0049(7)
C12 0.0240(10) 0.0161(9) 0.0206(10) 0.0028(7) -0.0059(8) -0.0097(8)
C13 0.0175(10) 0.0176(9) 0.0219(10) -0.0014(8) -0.0074(8) -0.0008(7)
C14 0.0164(9) 0.0176(9) 0.0171(9) 0.0014(7) -0.0044(8) -0.0054(7)
Fe1 0.01322(14) 0.01096(13) 0.01169(14) 0.00018(9) -0.00408(10) -0.00439(10)
N1 0.0182(8) 0.0198(8) 0.0154(8) -0.0020(6) -0.0049(6) -0.0082(7)
N2 0.0192(8) 0.0094(7) 0.0193(8) 0.0028(6) -0.0090(7) -0.0055(6)
N3 0.0229(9) 0.0123(7) 0.0190(8) 0.0022(6) -0.0104(7) -0.0046(7)
O1 0.0166(7) 0.0166(7) 0.0321(8) 0.0053(6) -0.0104(6) -0.0041(6)
O2 0.0217(7) 0.0142(6) 0.0208(7) 0.0024(5) -0.0069(6) -0.0075(5)
O3 0.0153(7) 0.0146(6) 0.0213(7) 0.0025(5) -0.0069(6) -0.0049(5)
O4 0.0183(7) 0.0152(6) 0.0216(7) 0.0047(5) -0.0065(6) -0.0082(5)
O5 0.0322(10) 0.0624(12) 0.0400(10) -0.0354(9) 0.0005(8) -0.0162(9)
O6 0.0252(9) 0.0254(8) 0.0568(12) -0.0086(8) -0.0021(8) -0.0126(7)
S1 0.0144(2) 0.0133(2) 0.0177(2) 0.00244(17) -0.00632(18) -0.00594(17)
S2 0.0127(2) 0.0134(2) 0.0151(2) 0.00179(16) -0.00334(17) -0.00499(17)
S3 0.0139(2) 0.0135(2) 0.0194(2) 0.00454(17) -0.00631(18) -0.00618(17)
S4 0.0140(2) 0.0141(2) 0.0198(2) 0.00304(17) -0.00695(18) -0.00630(17)

loop_
_atom_type_symbol
_atom_type_description
_atom_type_scat_dispersion_real
_atom_type_scat_dispersion_imag
_atom_type_scat_source
C C 0.0033 0.0016 'International Tables Vol C Tables 4.2.6.8 and 6.1.1.4'
H H 0.0000 0.0000 'International Tables Vol C Tables 4.2.6.8 and 6.1.1.4'
N N 0.0061 0.0033 'International Tables Vol C Tables 4.2.6.8 and 6.1.1.4'
O O 0.0106 0.0060 'International Tables Vol C Tables 4.2.6.8 and 6.1.1.4'
Fe Fe 0.3463 0.8444 'International Tables Vol C Tables 4.2.6.8 and 6.1.1.4'
S S 0.1246 0.1234 'International Tables Vol C Tables 4.2.6.8 and 6.1.1.4'

loop_
_geom_angle_atom_site_label_1
_geom_angle_atom_site_label_2
_geom_angle_atom_site_label_3
_geom_angle
_geom_angle_site_symmetry_1
_geom_angle_site_symmetry_3
_geom_angle_publ_flag
O1 C1 C2 117.11(16) . . ?
O1 C1 S1 123.93(16) . . ?
C2 C1 S1 118.96(13) . . ?
O2 C2 C1 118.06(16) . . ?
O2 C2 S2 124.50(15) . . ?
C1 C2 S2 117.41(13) . . ?
O3 C3 C4 118.44(16) . . ?
O3 C3 S3 123.30(15) . . ?
C4 C3 S3 118.21(13) . . ?
O4 C4 C3 117.67(16) . . ?
O4 C4 S4 124.19(15) . . ?
C3 C4 S4 118.12(13) . . ?
C6 C5 C9 120.31(18) . . ?
C6 C5 H5 119.8 . . ?
C9 C5 H5 119.8 . . ?
N2 C6 C5 119.59(18) . . ?
N2 C6 H6 120.2 . . ?
C5 C6 H6 120.2 . . ?
N2 C7 C8 120.06(18) . . ?
N2 C7 H7 120.0 . . ?
C8 C7 H7 120.0 . . ?
C7 C8 C9 119.50(18) . . ?
C7 C8 H8 120.2 . . ?
C9 C8 H8 120.2 . . ?
C5 C9 C8 118.02(17) . . ?
C5 C9 C10 120.94(17) . . ?
C8 C9 C10 121.03(17) . . ?
C14 C10 C11 118.18(17) . . ?
C14 C10 C9 121.15(17) . . ?
C11 C10 C9 120.66(17) . . ?
C12 C11 C10 119.95(19) . . ?
C12 C11 H11 120.0 . . ?
C10 C11 H11 120.0 . . ?
N3 C12 C11 119.66(19) . . ?
N3 C12 H12 120.2 . . ?
C11 C12 H12 120.2 . . ?
N3 C13 C14 119.83(19) . . ?
N3 C13 H13 120.1 . . ?
C14 C13 H13 120.1 . . ?
C13 C14 C10 119.73(18) . . ?
C13 C14 H14 120.1 . . ?
C10 C14 H14 120.1 . . ?
N1 Fe1 S3 101.94(7) . . ?
N1 Fe1 S2 103.72(6) . . ?
S3 Fe1 S2 83.70(3) . . ?
N1 Fe1 S4 100.56(6) . . ?
S3 Fe1 S4 89.16(4) . . ?
S2 Fe1 S4 155.61(3) . . ?
N1 Fe1 S1 106.82(7) . . ?
S3 Fe1 S1 151.21(3) . . ?
S2 Fe1 S1 88.26(3) . . ?
S4 Fe1 S1 86.88(4) . . ?
O5 N1 Fe1 167.73(17) . . ?
C7 N2 C6 122.45(17) . . ?
C7 N2 H2A 119.9(15) . . ?
C6 N2 H2A 117.6(15) . . ?
C12 N3 C13 122.63(17) . . ?
C12 N3 H3A 121.0(15) . . ?
C13 N3 H3A 116.4(15) . . ?
H6A O6 H6B 108.7(19) . . ?
C1 S1 Fe1 105.99(8) . . ?
C2 S2 Fe1 106.54(7) . . ?
C3 S3 Fe1 106.64(7) . . ?
C4 S4 Fe1 106.04(7) . . ?

loop_
_geom_bond_atom_site_label_1
_geom_bond_atom_site_label_2
_geom_bond_distance
_geom_bond_site_symmetry_2
_geom_bond_publ_flag
C1 O1 1.232(2) . ?
C1 C2 1.541(3) . ?
C1 S1 1.7151(19) . ?
C2 O2 1.221(2) . ?
C2 S2 1.725(2) . ?
C3 O3 1.230(2) . ?
C3 C4 1.544(3) . ?
C3 S3 1.7154(19) . ?
C4 O4 1.223(2) . ?
C4 S4 1.727(2) . ?
C5 C6 1.375(3) . ?
C5 C9 1.392(3) . ?
C5 H5 0.9500 . ?
C6 N2 1.335(3) . ?
C6 H6 0.9500 . ?
C7 N2 1.333(3) . ?
C7 C8 1.381(3) . ?
C7 H7 0.9500 . ?
C8 C9 1.397(3) . ?
C8 H8 0.9500 . ?
C9 C10 1.490(2) . ?
C10 C14 1.392(3) . ?
C10 C11 1.397(3) . ?
C11 C12 1.381(3) . ?
C11 H11 0.9500 . ?
C12 N3 1.332(3) . ?
C12 H12 0.9500 . ?
C13 N3 1.337(3) . ?
C13 C14 1.383(3) . ?
C13 H13 0.9500 . ?
C14 H14 0.9500 . ?
Fe1 N1 1.6823(18) . ?
Fe1 S3 2.2483(9) . ?
Fe1 S2 2.2661(8) . ?
Fe1 S4 2.2674(10) . ?
Fe1 S1 2.2811(11) . ?
N1 O5 1.164(2) . ?
N2 H2A 0.84(2) . ?
N3 H3A 0.88(2) . ?
O6 H6A 0.92(2) . ?
O6 H6B 0.90(2) . ?

loop_
_geom_torsion_atom_site_label_1
_geom_torsion_atom_site_label_2
_geom_torsion_atom_site_label_3
_geom_torsion_atom_site_label_4
_geom_torsion
_geom_torsion_site_symmetry_1
_geom_torsion_site_symmetry_2
_geom_torsion_site_symmetry_3
_geom_torsion_site_symmetry_4
_geom_torsion_publ_flag
O1 C1 C2 O2 -1.3(3) . . . . ?
S1 C1 C2 O2 178.96(14) . . . . ?
O1 C1 C2 S2 176.81(15) . . . . ?
S1 C1 C2 S2 -3.0(2) . . . . ?
O3 C3 C4 O4 2.3(3) . . . . ?
S3 C3 C4 O4 -175.23(14) . . . . ?
O3 C3 C4 S4 -179.46(14) . . . . ?
S3 C3 C4 S4 3.0(2) . . . . ?
C9 C5 C6 N2 1.8(3) . . . . ?
N2 C7 C8 C9 1.7(3) . . . . ?
C6 C5 C9 C8 0.6(3) . . . . ?
C6 C5 C9 C10 -178.80(18) . . . . ?
C7 C8 C9 C5 -2.3(3) . . . . ?
C7 C8 C9 C10 177.11(17) . . . . ?
C5 C9 C10 C14 163.22(19) . . . . ?
C8 C9 C10 C14 -16.2(3) . . . . ?
C5 C9 C10 C11 -15.9(3) . . . . ?
C8 C9 C10 C11 164.69(18) . . . . ?
C14 C10 C11 C12 0.9(3) . . . . ?
C9 C10 C11 C12 -179.95(18) . . . . ?
C10 C11 C12 N3 -1.2(3) . . . . ?
N3 C13 C14 C10 -1.0(3) . . . . ?
C11 C10 C14 C13 0.2(3) . . . . ?
C9 C10 C14 C13 -178.96(18) . . . . ?
S3 Fe1 N1 O5 22.4(8) . . . . ?
S2 Fe1 N1 O5 108.8(8) . . . . ?
S4 Fe1 N1 O5 -69.0(8) . . . . ?
S1 Fe1 N1 O5 -158.9(8) . . . . ?
C8 C7 N2 C6 0.8(3) . . . . ?
C5 C6 N2 C7 -2.5(3) . . . . ?
C11 C12 N3 C13 0.5(3) . . . . ?
C14 C13 N3 C12 0.6(3) . . . . ?
O1 C1 S1 Fe1 170.88(16) . . . . ?
C2 C1 S1 Fe1 -9.37(16) . . . . ?
N1 Fe1 S1 C1 -90.25(9) . . . . ?
S3 Fe1 S1 C1 87.11(8) . . . . ?
S2 Fe1 S1 C1 13.56(7) . . . . ?
S4 Fe1 S1 C1 169.66(7) . . . . ?
O2 C2 S2 Fe1 -168.30(15) . . . . ?
C1 C2 S2 Fe1 13.75(15) . . . . ?
N1 Fe1 S2 C2 91.92(9) . . . . ?
S3 Fe1 S2 C2 -167.29(7) . . . . ?
S4 Fe1 S2 C2 -93.51(9) . . . . ?
S1 Fe1 S2 C2 -14.97(7) . . . . ?
O3 C3 S3 Fe1 171.19(15) . . . . ?
C4 C3 S3 Fe1 -11.44(15) . . . . ?
N1 Fe1 S3 C3 -88.51(9) . . . . ?
S2 Fe1 S3 C3 168.75(7) . . . . ?
S4 Fe1 S3 C3 12.11(7) . . . . ?
S1 Fe1 S3 C3 94.08(8) . . . . ?
O4 C4 S4 Fe1 -174.91(15) . . . . ?
C3 C4 S4 Fe1 6.95(15) . . . . ?
N1 Fe1 S4 C4 91.30(9) . . . . ?
S3 Fe1 S4 C4 -10.69(7) . . . . ?
S2 Fe1 S4 C4 -83.33(9) . . . . ?
S1 Fe1 S4 C4 -162.16(7) . . . . ?
